data_2102061
loop_
_publ_author_name
'Kirik, S. D.'
'Solovyov, L. A.'
'Blokhin, A. I.'
'Yakimov, I. S.'

_publ_section_title
;
 Structures of [Pd(NH~3~)~2~<i>X</i>~2~] and its chemical
 transformation in the solid state
;
_journal_coden_ASTM ASBSDK
_journal_issue 3
_journal_name_full
;
 Acta Crystallographica, Section B: Structural Science
;
_journal_page_first 419
_journal_page_last 425
_journal_paper_doi 10.1107/S0108768100000252
_journal_volume 56
_journal_year 2000
_chemical_formula_iupac 'beta-trans-[Pd (N H3)2 I2]'
_chemical_formula_moiety 'H6 I2 N2 Pd'
_chemical_formula_structural '(Pd (N H3)2 I2)'
_chemical_formula_sum 'H6 I2 N2 Pd'
_chemical_formula_weight 394.29
_chemical_name_systematic 'beta-trans-diammine diiodide palladium(II)'
_space_group_IT_number 61
_space_group_name_Hall '-P 2ac 2ab'
_space_group_name_H-M_alt 'P b c a'
_symmetry_cell_setting orthorhombic
_symmetry_space_group_name_Hall '-P 2ac 2ab'
_symmetry_space_group_name_H-M 'P b c a'
_atom_type_scat_source 'DBW3.2S, Young, et al, 1977'
_cell_angle_alpha 90.0
_cell_angle_beta 90.0
_cell_angle_gamma 90.0
_cell_formula_units_Z 4
_cell_length_a 8.8347(5)
_cell_length_b 8.8410(5)
_cell_length_c 8.6081(2)
_cell_measurement_temperature 293
_cell_volume 672.36(5)
_computing_cell_refinement 'Modified Rietveld program DBWM'
_computing_data_collection 'DRON-4 data collection software'
_computing_data_reduction 'XDIG home program'
_computing_structure_refinement 'Modified Rietveld program DBWM'
_computing_structure_solution 'Patterson & Fourier synth. (home progr.)'
_diffrn_ambient_temperature 293
_diffrn_measurement_device 'DRON-4 powder diffractometer'
_diffrn_radiation_monochromator graphite
_diffrn_radiation_source 'conventional sealed tube'
_diffrn_radiation_type CuK\a
_diffrn_radiation_wavelength 1.5418
_exptl_absorpt_process_details none
_refine_ls_extinction_method none
_refine_ls_goodness_of_fit_all 1.82
_refine_ls_hydrogen_treatment constr
_refine_ls_matrix_type full
_refine_ls_number_constraints 9
_refine_ls_number_parameters 29
_refine_ls_number_restraints 0
_refine_ls_structure_factor_coef Inet
_refine_ls_weighting_scheme sigma
_cod_data_source_file av0024.cif
_cod_database_code 2102061

loop_
_symmetry_equiv_pos_as_xyz
+x,+y,+z
1/2+x,1/2-y,-z
-x,1/2+y,1/2-z
1/2-x,-y,1/2+z
-x,-y,-z
1/2-x,1/2+y,z
x,1/2-y,1/2+z
1/2+x,y,1/2-z

loop_
_atom_site_label
_atom_site_fract_x
_atom_site_fract_y
_atom_site_fract_z
_atom_site_occupancy
_atom_site_attached_hydrogens
Pd .0 .0 .0 1 0
I(1) .2121(2) .2076(2) -.0095(4) .963(3) 0
I(2) -.2076(2) .2121(2) .0095(4) .037(3) 0
N .052(3) .017(5) .2340(10) 1 3

loop_
_geom_angle_atom_site_label_1
_geom_angle_atom_site_label_2
_geom_angle_atom_site_label_3
_geom_angle
_geom_angle_publ_flag
I(1) Pd N 80.0(10) yes

loop_
_geom_bond_atom_site_label_1
_geom_bond_atom_site_label_2
_geom_bond_site_symmetry_1
_geom_bond_distance
_geom_bond_publ_flag
Pd I(1) . 2.624(2) yes
Pd N . 2.070(10) yes
Pd I(1) 6_555 3.628(2) yes
